data_1541854
loop_
_publ_author_name
'Kovba, L.M.'
'Komarevtseva, N.I.'
'Kuz'mitcheva, E.U.'

_publ_section_title
;
 On the Crystal Structures of U13 O34 and delta-U2 O5
;
_journal_name_full Radiokhimiya
_journal_page_first 754
_journal_page_last 757
_journal_volume 21
_journal_year 1979
_chemical_formula_sum 'O5 U2'
_chemical_name_systematic 'U2 O5'
_space_group_IT_number 62
_symmetry_space_group_name_Hall '-P 2ac 2n'
_symmetry_space_group_name_H-M 'P n m a'
_cell_angle_alpha 90
_cell_angle_beta 90
_cell_angle_gamma 90
_cell_formula_units_Z 16
_cell_length_a 6.849
_cell_length_b 8.274
_cell_length_c 31.706
_cell_volume 1796.735
_citation_journal_id_ASTM RADKAU
_cod_data_source_file Kovba_RADKAU_1979_1283.cif
_cod_data_source_block O5U2
_cod_database_code 1541854

loop_
_symmetry_equiv_pos_as_xyz
x,y,z
-x+1/2,-y,z+1/2
x+1/2,-y+1/2,-z+1/2
-x,y+1/2,-z
-x,-y,-z
x-1/2,y,-z-1/2
-x-1/2,y-1/2,z-1/2
x,-y-1/2,z

loop_
_atom_site_label
_atom_site_type_symbol
_atom_site_fract_x
_atom_site_fract_y
_atom_site_fract_z
_atom_site_occupancy
_atom_site_U_iso_or_equiv
O8 O-2 0.225 0.75 0.3919 1 0.0
O6 O-2 0.298 0.75 0.15 1 0.0
O10 O-2 0.048 0.002 0.2471 1 0.0
O14 O-2 0.051 0.007 0.468 1 0.0
U1 U+5 0.223 -0.004 0.0281 1 0.0
U4 U+5 0.234 0.004 0.404 1 0.0
O13 O-2 0.059 0.005 0.3299 1 0.0
O11 O-2 0.475 0.008 0.3423 1 0.0
O7 O-2 0.222 0.75 0.2895 1 0.0
O1 O-2 0.242 0.25 0.0289 1 0.0
O3 O-2 0.231 0.25 0.2871 1 0.0
O12 O-2 0.435 0.004 0.467 1 0.0
U3 U+5 0.268 -0.002 0.2875 1 0.0
U2 U+5 0.276 -0.02 0.1548 1 0.0
O2 O-2 0.296 0.25 0.1529 1 0.0
O9 O-2 0.295 0.006 0.0941 1 0.0
O4 O-2 0.234 0.25 0.3954 1 0.0
O5 O-2 0.255 0.75 0.0331 1 0.0
